data_4112965
loop_
_publ_author_name
'Lise Baiget'
'Henri Ranaivonjatovo'
'Jean Escudi\'e'
'Heinz Gornitzka'

_publ_section_title
;
 A Stable Distannirane
;
_journal_name_full 'Journal of the American Chemical Society'
_journal_page_first 11792
_journal_page_last 11793
_journal_paper_doi 10.1021/ja0464239
_journal_volume 126
_journal_year 2004
_chemical_formula_sum 'C44 H54 Cl F Sn'
_chemical_formula_weight 756.01
_chemical_name_systematic
; 
 ? 
;
_space_group_IT_number 2
_symmetry_cell_setting triclinic
_symmetry_space_group_name_Hall '-P 1'
_symmetry_space_group_name_H-M 'P -1'
_atom_sites_solution_hydrogens geom
_atom_sites_solution_primary direct
_atom_sites_solution_secondary difmap
_audit_creation_method SHELXL-97
_cell_angle_alpha 67.256(3)
_cell_angle_beta 72.859(3)
_cell_angle_gamma 70.282(3)
_cell_formula_units_Z 2
_cell_length_a 11.763(2)
_cell_length_b 13.693(2)
_cell_length_c 14.138(2)
_cell_measurement_reflns_used 4574
_cell_measurement_temperature 193(2)
_cell_measurement_theta_max 26.158
_cell_measurement_theta_min 2.647
_cell_volume 1941.3(5)
_computing_cell_refinement 'Bruker SMART'
_computing_data_collection 'Bruker SMART'
_computing_data_reduction 'Bruker SHELXTL'
_computing_molecular_graphics 'Bruker SHELXTL'
_computing_publication_material 'Bruker SHELXTL'
_computing_structure_refinement 'SHELXL-97 (Sheldrick, 1997)'
_computing_structure_solution 'SHELXS-97 (Sheldrick, 1990)'
_diffrn_ambient_temperature 193(2)
_diffrn_measured_fraction_theta_full 0.980
_diffrn_measured_fraction_theta_max 0.980
_diffrn_measurement_device_type 'Bruker CCD detector'
_diffrn_measurement_method 'phi and omega scans'
_diffrn_radiation_monochromator graphite
_diffrn_radiation_source 'fine-focus sealed tube'
_diffrn_radiation_type MoK\a
_diffrn_radiation_wavelength 0.71073
_diffrn_reflns_av_R_equivalents 0.0920
_diffrn_reflns_av_sigmaI/netI 0.0785
_diffrn_reflns_limit_h_max 12
_diffrn_reflns_limit_h_min -13
_diffrn_reflns_limit_k_max 15
_diffrn_reflns_limit_k_min -10
_diffrn_reflns_limit_l_max 15
_diffrn_reflns_limit_l_min -15
_diffrn_reflns_number 8643
_diffrn_reflns_theta_full 23.26
_diffrn_reflns_theta_max 23.26
_diffrn_reflns_theta_min 5.20
_exptl_absorpt_coefficient_mu 0.760
_exptl_absorpt_correction_type none
_exptl_crystal_colour colorless
_exptl_crystal_density_diffrn 1.293
_exptl_crystal_description block
_exptl_crystal_F_000 788
_exptl_crystal_size_max 0.2
_exptl_crystal_size_mid 0.2
_exptl_crystal_size_min 0.3
_refine_diff_density_max 1.236
_refine_diff_density_min -1.403
_refine_diff_density_rms 0.101
_refine_ls_extinction_method none
_refine_ls_goodness_of_fit_ref 1.006
_refine_ls_hydrogen_treatment mixed
_refine_ls_matrix_type full
_refine_ls_number_parameters 436
_refine_ls_number_reflns 5472
_refine_ls_number_restraints 0
_refine_ls_restrained_S_all 1.006
_refine_ls_R_factor_all 0.0639
_refine_ls_R_factor_gt 0.0465
_refine_ls_shift/su_max 0.001
_refine_ls_shift/su_mean 0.000
_refine_ls_structure_factor_coef Fsqd
_refine_ls_weighting_details 'calc w=1/[\s^2^(Fo^2^)+(0.0731P)^2^+0.0000P] where P=(Fo^2^+2Fc^2^)/3'
_refine_ls_weighting_scheme calc
_refine_ls_wR_factor_gt 0.1126
_refine_ls_wR_factor_ref 0.1228
_reflns_number_gt 4412
_reflns_number_total 5472
_reflns_threshold_expression >2sigma(I)
_cod_data_source_file ja0464239si20040617_113540.cif
_cod_data_source_block 2
_cod_original_cell_volume 1941.3(6)
_cod_database_code 4112965

loop_
_symmetry_equiv_pos_as_xyz
'x, y, z'
'-x, -y, -z'

loop_
_atom_site_label
_atom_site_type_symbol
_atom_site_fract_x
_atom_site_fract_y
_atom_site_fract_z
_atom_site_U_iso_or_equiv
_atom_site_adp_type
_atom_site_occupancy
_atom_site_symmetry_multiplicity
_atom_site_calc_flag
_atom_site_refinement_flags
Sn1 Sn 0.75807(3) 0.29100(3) 0.33152(3) 0.02514(15) Uani 1 1 d .
F1 F 0.9353(3) 0.2711(2) 0.2791(2) 0.0385(7) Uani 1 1 d .
C1 C 0.6838(4) 0.4577(4) 0.2370(4) 0.0232(11) Uani 1 1 d .
Cl1 Cl 0.56968(13) 0.52285(11) 0.32217(11) 0.0407(4) Uani 1 1 d .
C2 C 0.7135(5) 0.5127(4) 0.1369(4) 0.0281(12) Uani 1 1 d .
C3 C 0.6755(5) 0.6312(4) 0.0794(4) 0.0305(12) Uani 1 1 d .
C4 C 0.5825(5) 0.7174(4) 0.1057(5) 0.0380(14) Uani 1 1 d .
H4 H 0.5292 0.7042 0.1719 0.046 Uiso 1 1 calc R
C5 C 0.5686(6) 0.8222(5) 0.0346(5) 0.0477(16) Uani 1 1 d .
H5 H 0.5042 0.8803 0.0520 0.057 Uiso 1 1 calc R
C6 C 0.6459(6) 0.8431(5) -0.0598(5) 0.0479(16) Uani 1 1 d .
H6 H 0.6359 0.9159 -0.1067 0.057 Uiso 1 1 calc R
C7 C 0.7389(6) 0.7598(5) -0.0885(5) 0.0444(15) Uani 1 1 d .
H7 H 0.7931 0.7750 -0.1541 0.053 Uiso 1 1 calc R
C8 C 0.7516(5) 0.6538(5) -0.0198(4) 0.0377(14) Uani 1 1 d .
C9 C 0.8353(5) 0.5505(4) -0.0318(4) 0.0348(13) Uani 1 1 d .
C10 C 0.9264(5) 0.5308(5) -0.1150(4) 0.0407(14) Uani 1 1 d .
H10 H 0.9443 0.5898 -0.1755 0.049 Uiso 1 1 calc R
C11 C 0.9906(6) 0.4250(5) -0.1091(5) 0.0454(15) Uani 1 1 d .
H11 H 1.0536 0.4105 -0.1657 0.054 Uiso 1 1 calc R
C12 C 0.9636(5) 0.3387(5) -0.0206(4) 0.0387(14) Uani 1 1 d .
H12 H 1.0082 0.2657 -0.0175 0.046 Uiso 1 1 calc R
C13 C 0.8733(5) 0.3579(5) 0.0626(5) 0.0376(13) Uani 1 1 d .
H13 H 0.8539 0.2985 0.1220 0.045 Uiso 1 1 calc R
C14 C 0.8105(5) 0.4656(4) 0.0586(4) 0.0295(12) Uani 1 1 d .
C15 C 0.7472(4) 0.2902(4) 0.4856(4) 0.0264(11) Uani 1 1 d .
C16 C 0.6858(4) 0.2242(4) 0.5742(4) 0.0253(11) Uani 1 1 d .
C17 C 0.6871(5) 0.2221(4) 0.6727(4) 0.0318(12) Uani 1 1 d .
H17 H 0.6451 0.1763 0.7323 0.038 Uiso 1 1 calc R
C18 C 0.7482(5) 0.2851(4) 0.6867(4) 0.0305(12) Uani 1 1 d .
C19 C 0.8082(5) 0.3503(4) 0.5981(4) 0.0320(12) Uani 1 1 d .
H19 H 0.8509 0.3937 0.6059 0.038 Uiso 1 1 calc R
C20 C 0.8089(5) 0.3553(4) 0.4978(4) 0.0269(11) Uani 1 1 d .
C21 C 0.6088(5) 0.1607(5) 0.5628(4) 0.0397(14) Uani 1 1 d .
H21 H 0.6502 0.1380 0.4991 0.048 Uiso 1 1 calc R
C22 C 0.4829(6) 0.2362(6) 0.5449(6) 0.067(2) Uani 1 1 d .
H22A H 0.4403 0.2601 0.6062 0.100 Uiso 1 1 calc R
H22B H 0.4345 0.1969 0.5339 0.100 Uiso 1 1 calc R
H22C H 0.4926 0.3002 0.4832 0.100 Uiso 1 1 calc R
C23 C 0.5945(7) 0.0575(6) 0.6550(6) 0.0624(19) Uani 1 1 d .
H23A H 0.6757 0.0126 0.6704 0.094 Uiso 1 1 calc R
H23B H 0.5553 0.0155 0.6375 0.094 Uiso 1 1 calc R
H23C H 0.5433 0.0780 0.7164 0.094 Uiso 1 1 calc R
C24 C 0.7527(5) 0.2796(4) 0.7944(4) 0.0353(13) Uani 1 1 d .
H24 H 0.6985 0.2324 0.8464 0.042 Uiso 1 1 calc R
C25 C 0.8812(6) 0.2278(5) 0.8173(5) 0.0454(15) Uani 1 1 d .
H25A H 0.9121 0.1563 0.8062 0.068 Uiso 1 1 calc R
H25B H 0.8796 0.2182 0.8900 0.068 Uiso 1 1 calc R
H25C H 0.9352 0.2752 0.7706 0.068 Uiso 1 1 calc R
C26 C 0.7045(6) 0.3931(5) 0.8102(5) 0.0511(17) Uani 1 1 d .
H26A H 0.7153 0.3863 0.8788 0.077 Uiso 1 1 calc R
H26B H 0.6170 0.4215 0.8062 0.077 Uiso 1 1 calc R
H26C H 0.7506 0.4435 0.7555 0.077 Uiso 1 1 calc R
C27 C 0.8784(5) 0.4307(4) 0.4064(4) 0.0343(13) Uani 1 1 d .
H27 H 0.8632 0.4305 0.3405 0.041 Uiso 1 1 calc R
C28 C 1.0161(6) 0.3879(6) 0.4048(5) 0.0506(16) Uani 1 1 d .
H28A H 1.0330 0.3831 0.4706 0.076 Uiso 1 1 calc R
H28B H 1.0593 0.4380 0.3464 0.076 Uiso 1 1 calc R
H28C H 1.0447 0.3152 0.3965 0.076 Uiso 1 1 calc R
C29 C 0.8312(7) 0.5480(5) 0.4090(6) 0.0566(18) Uani 1 1 d .
H29A H 0.7441 0.5751 0.4038 0.085 Uiso 1 1 calc R
H29B H 0.8784 0.5944 0.3501 0.085 Uiso 1 1 calc R
H29C H 0.8409 0.5500 0.4747 0.085 Uiso 1 1 calc R
C30 C 0.7248(5) 0.1686(4) 0.2906(4) 0.0274(11) Uani 1 1 d .
C31 C 0.6311(4) 0.1932(4) 0.2371(4) 0.0239(11) Uani 1 1 d .
C32 C 0.6331(5) 0.1193(4) 0.1909(4) 0.0294(12) Uani 1 1 d .
H32 H 0.5703 0.1364 0.1531 0.035 Uiso 1 1 calc R
C33 C 0.7232(5) 0.0216(4) 0.1978(4) 0.0293(12) Uani 1 1 d .
C34 C 0.8090(5) -0.0036(4) 0.2577(5) 0.0354(13) Uani 1 1 d .
H34 H 0.8678 -0.0725 0.2677 0.043 Uiso 1 1 calc R
C35 C 0.8127(5) 0.0682(4) 0.3043(4) 0.0329(12) Uani 1 1 d .
C36 C 0.5245(4) 0.2960(4) 0.2277(4) 0.0294(12) Uani 1 1 d .
H36 H 0.5383 0.3415 0.2620 0.035 Uiso 1 1 calc R
C37 C 0.5195(5) 0.3647(4) 0.1128(5) 0.0421(14) Uani 1 1 d .
H37A H 0.5971 0.3858 0.0786 0.063 Uiso 1 1 calc R
H37B H 0.4514 0.4307 0.1095 0.063 Uiso 1 1 calc R
H37C H 0.5068 0.3215 0.0772 0.063 Uiso 1 1 calc R
C38 C 0.4018(5) 0.2675(5) 0.2838(5) 0.0464(15) Uani 1 1 d .
H38A H 0.3822 0.2289 0.2473 0.070 Uiso 1 1 calc R
H38B H 0.3369 0.3349 0.2842 0.070 Uiso 1 1 calc R
H38C H 0.4074 0.2204 0.3558 0.070 Uiso 1 1 calc R
C39 C 0.7269(5) -0.0510(4) 0.1387(4) 0.0349(13) Uani 1 1 d .
H39 H 0.6410 -0.0376 0.1298 0.042 Uiso 1 1 calc R
C40 C 0.8052(8) -0.0191(6) 0.0301(5) 0.065(2) Uani 1 1 d .
H40A H 0.8889 -0.0267 0.0362 0.098 Uiso 1 1 calc R
H40B H 0.7694 0.0571 -0.0083 0.098 Uiso 1 1 calc R
H40C H 0.8077 -0.0671 -0.0074 0.098 Uiso 1 1 calc R
C41 C 0.7718(6) -0.1715(4) 0.1931(5) 0.0426(15) Uani 1 1 d .
H41A H 0.8577 -0.1881 0.1990 0.064 Uiso 1 1 calc R
H41B H 0.7655 -0.2132 0.1528 0.064 Uiso 1 1 calc R
H41C H 0.7213 -0.1917 0.2631 0.064 Uiso 1 1 calc R
C42 C 0.9113(7) 0.0316(5) 0.3692(6) 0.060(2) Uani 1 1 d .
H42 H 0.8945 0.0885 0.4029 0.072 Uiso 1 1 calc R
C43 C 1.0407(7) 0.0240(7) 0.3033(9) 0.094(3) Uani 1 1 d .
H43A H 1.0560 -0.0233 0.2613 0.142 Uiso 1 1 calc R
H43B H 1.1010 -0.0069 0.3493 0.142 Uiso 1 1 calc R
H43C H 1.0482 0.0972 0.2570 0.142 Uiso 1 1 calc R
C44 C 0.9016(11) -0.0756(6) 0.4568(8) 0.109(4) Uani 1 1 d .
H44A H 0.8157 -0.0705 0.4927 0.163 Uiso 1 1 calc R
H44B H 0.9525 -0.0894 0.5067 0.163 Uiso 1 1 calc R
H44C H 0.9303 -0.1357 0.4274 0.163 Uiso 1 1 calc R

loop_
_atom_site_aniso_label
_atom_site_aniso_U_11
_atom_site_aniso_U_22
_atom_site_aniso_U_33
_atom_site_aniso_U_23
_atom_site_aniso_U_13
_atom_site_aniso_U_12
Sn1 0.0254(2) 0.0241(2) 0.0307(2) -0.01112(15) -0.00912(14) -0.00589(14)
F1 0.0302(17) 0.0451(18) 0.0444(19) -0.0185(15) -0.0059(14) -0.0108(14)
C1 0.022(3) 0.019(2) 0.030(3) -0.008(2) -0.013(2) 0.000(2)
Cl1 0.0408(8) 0.0374(8) 0.0392(8) -0.0163(6) -0.0091(6) 0.0019(6)
C2 0.028(3) 0.024(3) 0.041(3) -0.008(2) -0.018(2) -0.010(2)
C3 0.033(3) 0.033(3) 0.031(3) -0.005(2) -0.014(2) -0.013(2)
C4 0.036(3) 0.031(3) 0.048(4) -0.007(3) -0.019(3) -0.008(2)
C5 0.054(4) 0.034(3) 0.058(4) -0.008(3) -0.032(3) -0.004(3)
C6 0.068(5) 0.030(3) 0.050(4) 0.004(3) -0.037(4) -0.017(3)
C7 0.049(4) 0.044(4) 0.047(4) 0.002(3) -0.024(3) -0.027(3)
C8 0.042(3) 0.042(3) 0.040(3) -0.006(3) -0.020(3) -0.021(3)
C9 0.039(3) 0.042(3) 0.034(3) -0.010(3) -0.017(3) -0.017(3)
C10 0.043(4) 0.054(4) 0.033(3) -0.014(3) -0.006(3) -0.022(3)
C11 0.041(4) 0.068(4) 0.036(3) -0.026(3) -0.002(3) -0.017(3)
C12 0.040(3) 0.043(3) 0.043(4) -0.024(3) -0.010(3) -0.009(3)
C13 0.033(3) 0.041(3) 0.044(3) -0.015(3) -0.010(3) -0.012(3)
C14 0.031(3) 0.034(3) 0.035(3) -0.012(3) -0.010(2) -0.017(2)
C15 0.025(3) 0.025(3) 0.030(3) -0.012(2) -0.010(2) 0.000(2)
C16 0.023(3) 0.025(3) 0.029(3) -0.010(2) -0.006(2) -0.006(2)
C17 0.026(3) 0.030(3) 0.035(3) -0.010(2) -0.001(2) -0.007(2)
C18 0.026(3) 0.029(3) 0.033(3) -0.010(2) -0.010(2) 0.000(2)
C19 0.032(3) 0.031(3) 0.037(3) -0.014(3) -0.010(2) -0.008(2)
C20 0.028(3) 0.023(3) 0.031(3) -0.010(2) -0.011(2) -0.003(2)
C21 0.038(3) 0.050(4) 0.037(3) -0.017(3) 0.003(3) -0.022(3)
C22 0.053(5) 0.083(5) 0.074(5) -0.010(4) -0.023(4) -0.038(4)
C23 0.073(5) 0.058(4) 0.065(5) -0.006(4) -0.012(4) -0.044(4)
C24 0.038(3) 0.040(3) 0.034(3) -0.017(3) -0.006(2) -0.012(3)
C25 0.045(4) 0.056(4) 0.042(4) -0.020(3) -0.019(3) -0.007(3)
C26 0.053(4) 0.059(4) 0.049(4) -0.032(3) -0.020(3) 0.003(3)
C27 0.044(3) 0.038(3) 0.028(3) -0.007(2) -0.011(2) -0.019(3)
C28 0.043(4) 0.075(4) 0.037(3) -0.002(3) -0.012(3) -0.034(3)
C29 0.086(5) 0.036(3) 0.058(4) -0.009(3) -0.027(4) -0.023(3)
C30 0.031(3) 0.024(3) 0.032(3) -0.010(2) -0.011(2) -0.007(2)
C31 0.027(3) 0.024(3) 0.024(3) -0.007(2) -0.007(2) -0.008(2)
C32 0.026(3) 0.026(3) 0.039(3) -0.010(2) -0.011(2) -0.006(2)
C33 0.032(3) 0.029(3) 0.034(3) -0.011(2) -0.012(2) -0.010(2)
C34 0.034(3) 0.022(3) 0.052(4) -0.013(3) -0.021(3) 0.003(2)
C35 0.037(3) 0.031(3) 0.041(3) -0.016(3) -0.020(3) -0.005(2)
C36 0.026(3) 0.024(3) 0.045(3) -0.015(2) -0.014(2) -0.004(2)
C37 0.040(3) 0.032(3) 0.057(4) -0.018(3) -0.023(3) 0.005(2)
C38 0.031(3) 0.051(4) 0.059(4) -0.023(3) -0.012(3) -0.004(3)
C39 0.033(3) 0.035(3) 0.048(3) -0.021(3) -0.010(3) -0.010(2)
C40 0.103(6) 0.057(4) 0.045(4) -0.017(3) -0.008(4) -0.036(4)
C41 0.045(4) 0.032(3) 0.057(4) -0.018(3) -0.019(3) -0.006(3)
C42 0.069(5) 0.040(4) 0.097(6) -0.040(4) -0.066(4) 0.020(3)
C43 0.056(5) 0.088(6) 0.193(10) -0.104(7) -0.066(6) 0.021(4)
C44 0.195(11) 0.034(4) 0.133(8) -0.015(5) -0.140(8) 0.008(5)

loop_
_atom_type_symbol
_atom_type_description
_atom_type_scat_dispersion_real
_atom_type_scat_dispersion_imag
_atom_type_scat_source
C C 0.0033 0.0016 'International Tables Vol C Tables 4.2.6.8 and 6.1.1.4'
H H 0.0000 0.0000 'International Tables Vol C Tables 4.2.6.8 and 6.1.1.4'
F F 0.0171 0.0103 'International Tables Vol C Tables 4.2.6.8 and 6.1.1.4'
Cl Cl 0.1484 0.1585 'International Tables Vol C Tables 4.2.6.8 and 6.1.1.4'
Sn Sn -0.6537 1.4246 'International Tables Vol C Tables 4.2.6.8 and 6.1.1.4'

loop_
_geom_angle_atom_site_label_1
_geom_angle_atom_site_label_2
_geom_angle_atom_site_label_3
_geom_angle
F1 Sn1 C15 100.09(16)
F1 Sn1 C30 100.99(16)
C15 Sn1 C30 126.79(19)
F1 Sn1 C1 102.32(16)
C15 Sn1 C1 108.81(17)
C30 Sn1 C1 113.41(18)
C2 C1 Cl1 120.6(4)
C2 C1 Sn1 132.3(4)
Cl1 C1 Sn1 107.0(2)
C1 C2 C3 130.4(5)
C1 C2 C14 124.7(4)
C3 C2 C14 104.4(4)
C4 C3 C8 118.5(5)
C4 C3 C2 132.5(5)
C8 C3 C2 109.0(5)
C5 C4 C3 119.6(6)
C6 C5 C4 121.0(6)
C5 C6 C7 120.9(6)
C6 C7 C8 118.9(6)
C7 C8 C3 121.0(6)
C7 C8 C9 130.5(6)
C3 C8 C9 108.5(5)
C10 C9 C14 121.2(5)
C10 C9 C8 130.0(5)
C14 C9 C8 108.8(5)
C11 C10 C9 119.1(5)
C10 C11 C12 120.3(5)
C13 C12 C11 120.8(5)
C12 C13 C14 119.2(5)
C9 C14 C13 119.2(5)
C9 C14 C2 108.9(4)
C13 C14 C2 131.9(5)
C16 C15 C20 119.0(4)
C16 C15 Sn1 122.4(4)
C20 C15 Sn1 118.6(4)
C17 C16 C15 120.2(5)
C17 C16 C21 119.7(5)
C15 C16 C21 119.9(4)
C16 C17 C18 121.9(5)
C19 C18 C17 117.2(5)
C19 C18 C24 121.2(5)
C17 C18 C24 121.6(5)
C18 C19 C20 122.9(5)
C19 C20 C15 118.9(5)
C19 C20 C27 117.8(4)
C15 C20 C27 123.3(5)
C22 C21 C16 109.1(5)
C22 C21 C23 109.9(5)
C16 C21 C23 114.3(5)
C25 C24 C18 111.4(4)
C25 C24 C26 109.6(5)
C18 C24 C26 112.5(5)
C28 C27 C29 111.6(5)
C28 C27 C20 110.5(4)
C29 C27 C20 111.2(5)
C31 C30 C35 120.4(4)
C31 C30 Sn1 121.7(3)
C35 C30 Sn1 117.1(4)
C32 C31 C30 118.5(4)
C32 C31 C36 117.7(4)
C30 C31 C36 123.8(4)
C33 C32 C31 122.5(5)
C34 C33 C32 117.4(5)
C34 C33 C39 122.4(5)
C32 C33 C39 120.2(5)
C33 C34 C35 122.5(5)
C30 C35 C34 118.5(5)
C30 C35 C42 123.5(5)
C34 C35 C42 118.0(5)
C38 C36 C31 111.4(4)
C38 C36 C37 110.2(4)
C31 C36 C37 111.5(4)
C41 C39 C33 114.3(5)
C41 C39 C40 109.7(5)
C33 C39 C40 110.0(5)
C35 C42 C44 110.6(6)
C35 C42 C43 112.8(6)
C44 C42 C43 111.6(6)

loop_
_geom_bond_atom_site_label_1
_geom_bond_atom_site_label_2
_geom_bond_distance
Sn1 F1 1.957(3)
Sn1 C15 2.140(5)
Sn1 C30 2.149(5)
Sn1 C1 2.178(4)
C1 C2 1.324(7)
C1 Cl1 1.766(5)
C2 C3 1.482(7)
C2 C14 1.502(7)
C3 C4 1.399(8)
C3 C8 1.405(8)
C4 C5 1.385(8)
C5 C6 1.362(9)
C6 C7 1.384(9)
C7 C8 1.386(8)
C8 C9 1.465(8)
C9 C10 1.383(8)
C9 C14 1.390(7)
C10 C11 1.372(8)
C11 C12 1.392(8)
C12 C13 1.376(8)
C13 C14 1.395(7)
C15 C16 1.393(7)
C15 C20 1.407(7)
C16 C17 1.385(7)
C16 C21 1.526(7)
C17 C18 1.391(7)
C18 C19 1.380(7)
C18 C24 1.512(8)
C19 C20 1.391(7)
C20 C27 1.523(7)
C21 C22 1.521(9)
C21 C23 1.527(8)
C24 C25 1.509(8)
C24 C26 1.544(7)
C27 C28 1.523(8)
C27 C29 1.523(8)
C30 C31 1.395(7)
C30 C35 1.396(7)
C31 C32 1.392(7)
C31 C36 1.528(7)
C32 C33 1.388(7)
C33 C34 1.377(7)
C33 C39 1.511(7)
C34 C35 1.397(7)
C35 C42 1.523(7)
C36 C38 1.527(8)
C36 C37 1.538(8)
C39 C41 1.504(7)
C39 C40 1.521(9)
C42 C44 1.525(11)
C42 C43 1.526(12)
